data_2235869
loop_
_publ_author_name
'Hobart Jr, David B.'
'Merola, Joseph S.'

_publ_section_title
;
 (2<i>S</i>,4<i>R</i>)-4-Fluoropyrrolidinium-2-carboxylate
;
_journal_coeditor_code IM2392
_journal_issue 8
_journal_name_full 'Acta Crystallographica Section E'
_journal_page_first o2490
_journal_paper_doi 10.1107/S1600536812031741
_journal_volume 68
_journal_year 2012
_chemical_formula_iupac 'C5 H8 F N O2'
_chemical_formula_moiety 'C5 H8 F N O2'
_chemical_formula_sum 'C5 H8 F N O2'
_chemical_formula_weight 133.12
_chemical_name_common trans-4-fluoroproline
_chemical_name_systematic
;
(2<i>S</i>,4<i>R</i>)-4-Fluoropyrrolidinium-2-carboxylate
;
_space_group_crystal_system orthorhombic
_space_group_IT_number 19
_space_group_name_Hall 'P 2ac 2ab'
_space_group_name_H-M_alt 'P 21 21 21'
_symmetry_space_group_name_Hall 'P 2ac 2ab'
_symmetry_space_group_name_H-M 'P 21 21 21'
_atom_sites_solution_hydrogens geom
_atom_sites_solution_primary direct
_atom_sites_solution_secondary difmap
_audit_creation_method
;
  Olex2 1.1
  (compiled Nov  1 2011 20:42:30, GUI svn.r3906)
;
_cell_angle_alpha 90.00
_cell_angle_beta 90.00
_cell_angle_gamma 90.00
_cell_formula_units_Z 4
_cell_length_a 7.6530(6)
_cell_length_b 8.4128(6)
_cell_length_c 8.6286(6)
_cell_measurement_reflns_used 1887
_cell_measurement_temperature 100(2)
_cell_measurement_theta_max 29.9963
_cell_measurement_theta_min 3.5513
_cell_volume 555.54(7)
_computing_cell_refinement 'CrysAlis PRO (Agilent, 2011)'
_computing_data_collection 'CrysAlis PRO (Agilent, 2011)'
_computing_data_reduction 'CrysAlis PRO (Agilent, 2011)'
_computing_molecular_graphics
;
OLEX2 (Dolomanov <i>et al.</i>, 2009)
;
_computing_publication_material
;
OLEX2 (Dolomanov <i>et al.</i>, 2009)
;
_computing_structure_refinement
;
SHELXL97 (Sheldrick, 2008)
;
_computing_structure_solution
;
SHELXS97 (Sheldrick, 2008)
;
_diffrn_ambient_temperature 100
_diffrn_detector_area_resol_mean 16.0122
_diffrn_measured_fraction_theta_full 0.999
_diffrn_measured_fraction_theta_max 0.999
_diffrn_measurement_device '\k-geometry diffractometer'
_diffrn_measurement_device_type 'Oxford Diffraction Gemini Ultra'
_diffrn_measurement_method 'phi and omega scans'
_diffrn_radiation_monochromator graphite
_diffrn_radiation_type MoK\a
_diffrn_radiation_wavelength 0.71073
_diffrn_reflns_av_R_equivalents 0.0815
_diffrn_reflns_limit_h_max 10
_diffrn_reflns_limit_h_min -10
_diffrn_reflns_limit_k_max 11
_diffrn_reflns_limit_k_min -11
_diffrn_reflns_limit_l_max 12
_diffrn_reflns_limit_l_min -12
_diffrn_reflns_number 10227
_diffrn_reflns_theta_full 30.06
_diffrn_reflns_theta_max 30.06
_diffrn_reflns_theta_min 3.56
_exptl_absorpt_coefficient_mu 0.143
_exptl_absorpt_correction_T_max 0.996
_exptl_absorpt_correction_T_min 0.977
_exptl_absorpt_correction_type gaussian
_exptl_absorpt_process_details '(CrysAlis PRO; Agilent, 2011)'
_exptl_crystal_colour 'clear light colourless'
_exptl_crystal_density_diffrn 1.592
_exptl_crystal_density_method 'not measured'
_exptl_crystal_description prism
_exptl_crystal_F_000 280
_exptl_crystal_size_max 0.2642
_exptl_crystal_size_mid 0.0485
_exptl_crystal_size_min 0.028
_refine_diff_density_max 0.319
_refine_diff_density_min -0.227
_refine_ls_extinction_method none
_refine_ls_goodness_of_fit_ref 1.073
_refine_ls_hydrogen_treatment refall
_refine_ls_matrix_type full
_refine_ls_number_parameters 114
_refine_ls_number_reflns 959
_refine_ls_number_restraints 0
_refine_ls_restrained_S_all 1.073
_refine_ls_R_factor_all 0.0492
_refine_ls_R_factor_gt 0.0378
_refine_ls_shift/su_max 0.000
_refine_ls_shift/su_mean 0.000
_refine_ls_structure_factor_coef Fsqd
_refine_ls_weighting_details 'calc w=1/[\s^2^(Fo^2^)+(0.0203P)^2^+0.2288P] where P=(Fo^2^+2Fc^2^)/3'
_refine_ls_weighting_scheme calc
_refine_ls_wR_factor_gt 0.0694
_refine_ls_wR_factor_ref 0.0727
_reflns_number_gt 832
_reflns_number_total 959
_reflns_threshold_expression I>2sigma(I)
_cod_data_source_file im2392.cif
_cod_data_source_block I
_cod_database_code 2235869
_cod_database_fobs_code 2235869

loop_
_space_group_symop_id
_space_group_symop_operation_xyz
1 'x, y, z'
2 '-x+1/2, -y, z+1/2'
3 'x+1/2, -y+1/2, -z'
4 '-x, y+1/2, -z+1/2'

loop_
_atom_site_type_symbol
_atom_site_label
_atom_site_fract_x
_atom_site_fract_y
_atom_site_fract_z
_atom_site_U_iso_or_equiv
_atom_site_adp_type
_atom_site_calc_flag
_atom_site_occupancy
_atom_site_symmetry_multiplicity
F F1 0.24111(16) 0.73474(16) 0.53792(14) 0.0194(3) Uani d 1 1
O O2 0.58809(19) 0.59578(17) 0.07960(17) 0.0143(3) Uani d 1 1
O O3 0.4982(2) 0.82996(18) -0.01402(17) 0.0177(3) Uani d 1 1
N N6 0.2662(2) 0.8837(2) 0.2162(2) 0.0109(3) Uani d 1 1
C C4 0.3974(3) 0.7510(2) 0.2345(2) 0.0104(4) Uani d 1 1
C C5 0.5019(3) 0.7239(2) 0.0854(2) 0.0104(4) Uani d 1 1
C C7 0.1571(3) 0.6913(3) 0.3970(2) 0.0130(4) Uani d 1 1
C C8 0.1078(3) 0.8427(3) 0.3133(2) 0.0124(4) Uani d 1 1
C C9 0.2903(3) 0.6117(3) 0.2947(2) 0.0137(4) Uani d 1 1
H H4 0.480(3) 0.787(3) 0.317(3) 0.010(6) Uiso d 1 1
H H8A 0.011(3) 0.822(3) 0.247(3) 0.013(6) Uiso d 1 1
H H7 0.056(3) 0.629(3) 0.424(3) 0.011(6) Uiso d 1 1
H H8B 0.084(3) 0.927(3) 0.387(3) 0.008(6) Uiso d 1 1
H H9A 0.233(3) 0.560(3) 0.208(3) 0.020(7) Uiso d 1 1
H H9B 0.358(3) 0.540(3) 0.353(3) 0.022(7) Uiso d 1 1
H H6A 0.231(3) 0.895(3) 0.115(3) 0.026(7) Uiso d 1 1
H H6B 0.314(3) 0.975(3) 0.256(3) 0.020(7) Uiso d 1 1

loop_
_atom_site_aniso_label
_atom_site_aniso_U_11
_atom_site_aniso_U_22
_atom_site_aniso_U_33
_atom_site_aniso_U_12
_atom_site_aniso_U_13
_atom_site_aniso_U_23
F1 0.0170(6) 0.0320(8) 0.0092(6) 0.0011(6) 0.0006(5) 0.0004(5)
O2 0.0151(7) 0.0142(7) 0.0136(7) 0.0048(6) 0.0027(6) 0.0023(6)
O3 0.0248(8) 0.0158(7) 0.0124(7) 0.0051(7) 0.0053(7) 0.0031(6)
N6 0.0115(8) 0.0101(8) 0.0112(8) 0.0008(7) 0.0000(7) -0.0014(7)
C4 0.0110(8) 0.0110(9) 0.0091(8) 0.0004(8) -0.0003(7) -0.0002(8)
C5 0.0094(8) 0.0113(9) 0.0106(8) -0.0034(8) 0.0000(7) -0.0015(8)
C7 0.0119(9) 0.0158(10) 0.0114(9) -0.0018(8) 0.0018(8) -0.0003(8)
C8 0.0106(9) 0.0153(9) 0.0112(9) 0.0017(8) 0.0007(8) -0.0022(8)
C9 0.0149(10) 0.0118(9) 0.0144(10) 0.0009(8) 0.0013(8) 0.0035(9)

loop_
_atom_type_symbol
_atom_type_description
_atom_type_scat_dispersion_real
_atom_type_scat_dispersion_imag
_atom_type_scat_source
C C 0.0033 0.0016 'International Tables Vol C Tables 4.2.6.8 and 6.1.1.4'
H H 0.0000 0.0000 'International Tables Vol C Tables 4.2.6.8 and 6.1.1.4'
N N 0.0061 0.0033 'International Tables Vol C Tables 4.2.6.8 and 6.1.1.4'
O O 0.0106 0.0060 'International Tables Vol C Tables 4.2.6.8 and 6.1.1.4'
F F 0.0171 0.0103 'International Tables Vol C Tables 4.2.6.8 and 6.1.1.4'

loop_
_exptl_crystal_face_index_h
_exptl_crystal_face_index_k
_exptl_crystal_face_index_l
_exptl_crystal_face_perp_dist
-5 0 11 0.0140
-5 -8 -7 0.0804
-10 0 -5 0.0151
5 0 -11 0.0140
4 8 8 0.0661
10 -1 5 0.0269

loop_
_geom_angle_atom_site_label_1
_geom_angle_atom_site_label_2
_geom_angle_atom_site_label_3
_geom_angle
C4 N6 C8 107.85(15)
C4 N6 H6A 111.6(17)
C4 N6 H6B 108.2(15)
C8 N6 H6A 108.5(17)
C8 N6 H6B 107.5(15)
H6A N6 H6B 113(2)
N6 C4 C5 111.70(16)
N6 C4 C9 104.28(16)
N6 C4 H4 105.8(13)
C5 C4 H4 108.2(13)
C9 C4 C5 116.93(17)
C9 C4 H4 109.3(13)
O2 C5 C4 115.64(17)
O3 C5 O2 126.79(19)
O3 C5 C4 117.53(18)
F1 C7 C8 107.72(17)
F1 C7 C9 108.03(17)
F1 C7 H7 107.3(14)
C8 C7 H7 111.6(13)
C9 C7 C8 105.27(17)
C9 C7 H7 116.6(14)
N6 C8 H8A 109.4(15)
N6 C8 H8B 110.1(13)
C7 C8 N6 104.86(16)
C7 C8 H8A 109.3(15)
C7 C8 H8B 110.5(13)
H8A C8 H8B 112.4(19)
C4 C9 H9A 108.9(15)
C4 C9 H9B 112.4(15)
C7 C9 C4 102.86(17)
C7 C9 H9A 110.3(15)
C7 C9 H9B 110.2(15)
H9A C9 H9B 112(2)

loop_
_geom_bond_atom_site_label_1
_geom_bond_atom_site_label_2
_geom_bond_distance
F1 C7 1.423(2)
O2 C5 1.265(2)
O3 C5 1.238(2)
N6 C4 1.509(3)
N6 C8 1.513(3)
N6 H6A 0.91(3)
N6 H6B 0.92(3)
C4 C5 1.532(3)
C4 C9 1.521(3)
C4 H4 1.00(2)
C7 C8 1.512(3)
C7 C9 1.505(3)
C7 H7 0.96(2)
C8 H8A 0.95(3)
C8 H8B 0.97(2)
C9 H9A 0.97(3)
C9 H9B 0.94(3)

loop_
_geom_hbond_atom_site_label_D
_geom_hbond_atom_site_label_H
_geom_hbond_atom_site_label_A
_geom_hbond_site_symmetry_A
_geom_hbond_distance_DH
_geom_hbond_distance_HA
_geom_hbond_distance_DA
_geom_hbond_angle_DHA
N6 H6B O2 4_655 0.92(3) 1.90(3) 2.744(2) 152(2)
N6 H6A O2 3_465 0.91(3) 2.01(3) 2.899(2) 164(2)
